data_4117514
loop_
_publ_author_name
'Marius V. C\^ampian'
'Robin N. Perutz'
'Barbara Procacci'
'Robert J. Thatcher'
'Olga Torres'
'Adrian C. Whitwood'

_publ_contact_author_address
;Department of Chemistry,
University of York,
Heslington,
York
YO10 5DD
UK
;
_publ_contact_author_email robin.perutz@york.ac.uk
_publ_contact_author_fax '+44 1904 432516'
_publ_contact_author_name 'Professor Robin N Perutz'
_publ_contact_author_phone '+44 1904 432549'
_publ_section_title
;
 Selective Photochemistry at Stereogenic Metal and Ligand Centers of
 cis-[Ru(diphosphine)2(H)2]: Preparative, NMR, Solid State, and Laser
 Flash Studies
;
_journal_name_full 'Journal of the American Chemical Society'
_journal_page_first 3480
_journal_page_last 3497
_journal_paper_doi 10.1021/ja210568t
_journal_volume 134
_journal_year 2012
_chemical_absolute_configuration ad
_chemical_formula_moiety 'C34 H69 B O2 P4 Ru'
_chemical_formula_sum 'C34 H69 B O2 P4 Ru'
_chemical_formula_weight 745.65
_space_group_crystal_system orthorhombic
_space_group_IT_number 19
_space_group_name_Hall 'P 2ac 2ab'
_space_group_name_H-M_alt 'P 21 21 21'
_symmetry_space_group_name_Hall 'P 2ac 2ab'
_symmetry_space_group_name_H-M 'P 21 21 21'
_atom_sites_solution_hydrogens geom
_atom_sites_solution_primary direct
_atom_sites_solution_secondary difmap
_audit_creation_date
;
'Wed Jan 12 11:48:33 2011'
;
_audit_creation_method
;
CrysAlisPro, Oxford Diffraction Ltd.,
Version 1.171.34.44 (release 25-10-2010 CrysAlis171 .NET)
(compiled Oct 25 2010,18:11:34)
;
_cell_angle_alpha 90.00
_cell_angle_beta 90.00
_cell_angle_gamma 90.00
_cell_formula_units_Z 4
_cell_length_a 10.09766(17)
_cell_length_b 18.0979(3)
_cell_length_c 20.9211(3)
_cell_measurement_reflns_used 19302
_cell_measurement_temperature 110(2)
_cell_measurement_theta_max 30.5562
_cell_measurement_theta_min 2.9705
_cell_volume 3823.26(11)
_computing_cell_refinement
;
CrysAlisPro, Oxford Diffraction Ltd.,
Version 1.171.34.44 (release 25-10-2010 CrysAlis171 .NET)
(compiled Oct 25 2010,18:11:34)
;
_computing_data_collection
;
CrysAlisPro, Oxford Diffraction Ltd.,
Version 1.171.34.44 (release 25-10-2010 CrysAlis171 .NET)
(compiled Oct 25 2010,18:11:34)
;
_computing_data_reduction
;
CrysAlisPro, Oxford Diffraction Ltd.,
Version 1.171.34.44 (release 25-10-2010 CrysAlis171 .NET)
(compiled Oct 25 2010,18:11:34)
;
_computing_molecular_graphics
;
O. V. Dolomanov, L. J. Bourhis, R. J. Gildea, J. A. K. Howard and H. Puschmann,
OLEX2: a complete structure solution, refinement and analysis program.
J. Appl. Cryst. (2009). 42, 339-341.
;
_computing_publication_material
;
O. V. Dolomanov, L. J. Bourhis, R. J. Gildea, J. A. K. Howard and H. Puschmann,
OLEX2: a complete structure solution, refinement and analysis program.
J. Appl. Cryst. (2009). 42, 339-341.
;
_computing_structure_refinement 'SHELXL-97 (Sheldrick, 1997)'
_computing_structure_solution 'SHELXS-97 (Sheldrick, 1990)'
_diffrn_ambient_temperature 110
_diffrn_detector_area_resol_mean 16.1450
_diffrn_measured_fraction_theta_full 0.998
_diffrn_measured_fraction_theta_max 0.932
_diffrn_measurement_details
;
  1 omega  -48.00   45.00   1.0000   80.0000
omega____ theta____ kappa____ phi______ frames
    -      -21.5802   77.0000  120.0000 93

  2 omega   -5.00   84.00   1.0000   80.0000
omega____ theta____ kappa____ phi______ frames
    -       22.8302   77.0000    0.0000 89

  3 omega  -46.00   43.00   1.0000   80.0000
omega____ theta____ kappa____ phi______ frames
    -       22.8302  -70.0000  -60.0000 89

  4 omega    0.00   89.00   1.0000   80.0000
omega____ theta____ kappa____ phi______ frames
    -       22.8302   77.0000  150.0000 89
;
_diffrn_measurement_device_type 'SuperNova, Single source at offset), Eos'
_diffrn_measurement_method '\w scans'
_diffrn_orient_matrix_UB_11 -0.0431539000
_diffrn_orient_matrix_UB_12 0.0033776000
_diffrn_orient_matrix_UB_13 0.0266037000
_diffrn_orient_matrix_UB_21 -0.0026061000
_diffrn_orient_matrix_UB_22 -0.0390381000
_diffrn_orient_matrix_UB_23 0.0026883000
_diffrn_orient_matrix_UB_31 0.0553386000
_diffrn_orient_matrix_UB_32 0.0007308000
_diffrn_orient_matrix_UB_33 0.0208709000
_diffrn_radiation_monochromator mirror
_diffrn_radiation_source 'SuperNova (Mo) X-ray Source'
_diffrn_radiation_type 'Mo K\a'
_diffrn_radiation_wavelength 0.7107
_diffrn_reflns_av_R_equivalents 0.0366
_diffrn_reflns_av_unetI/netI 0.0647
_diffrn_reflns_limit_h_max 13
_diffrn_reflns_limit_h_min -14
_diffrn_reflns_limit_k_max 24
_diffrn_reflns_limit_k_min -24
_diffrn_reflns_limit_l_max 27
_diffrn_reflns_limit_l_min -27
_diffrn_reflns_number 31688
_diffrn_reflns_theta_full 27.50
_diffrn_reflns_theta_max 30.5562
_diffrn_reflns_theta_min 2.9705
_exptl_absorpt_coefficient_mu 0.605
_exptl_absorpt_correction_T_max 1.00000
_exptl_absorpt_correction_T_min 0.96215
_exptl_absorpt_correction_type multi-scan
_exptl_absorpt_process_details
;
CrysAlisPro, Oxford Diffraction Ltd.,
Version 1.171.34.44 (release 25-10-2010 CrysAlis171 .NET)
(compiled Oct 25 2010,18:11:34)
empirical absorption correction using spherical harmonics,
 implemented in SCALE3 ABSPACK scaling algorithm.
;
_exptl_crystal_colour_lustre dull
_exptl_crystal_colour_primary colourless
_exptl_crystal_density_diffrn 1.295
_exptl_crystal_description plate
_exptl_crystal_F_000 1592
_exptl_crystal_size_max 0.2161
_exptl_crystal_size_mid 0.1531
_exptl_crystal_size_min 0.0264
_refine_diff_density_max 0.530
_refine_diff_density_min -0.270
_refine_diff_density_rms 0.059
_refine_ls_abs_structure_details 'Flack H D (1983), Acta Cryst. A39, 876-881'
_refine_ls_abs_structure_Flack -0.040(13)
_refine_ls_extinction_method none
_refine_ls_goodness_of_fit_ref 1.055
_refine_ls_hydrogen_treatment mixed
_refine_ls_matrix_type full
_refine_ls_number_parameters 395
_refine_ls_number_reflns 10702
_refine_ls_number_restraints 0
_refine_ls_restrained_S_all 1.055
_refine_ls_R_factor_all 0.0289
_refine_ls_R_factor_gt 0.0249
_refine_ls_shift/su_max 0.004
_refine_ls_shift/su_mean 0.000
_refine_ls_structure_factor_coef Fsqd
_refine_ls_weighting_details 'calc w=1/[\s^2^(Fo^2^)+(0.0205P)^2^+0.5914P] where P=(Fo^2^+2Fc^2^)/3'
_refine_ls_weighting_scheme calc
_refine_ls_wR_factor_gt 0.0524
_refine_ls_wR_factor_ref 0.0540
_reflns_number_gt 9972
_reflns_number_total 10702
_reflns_threshold_expression >2sigma(I)
_cod_data_source_file ja210568t_si_002_08.cif
_cod_data_source_block L-R,R-Ru1(Bpin)(H)
_cod_original_cell_volume 3823.25(10)
_cod_database_code 4117514

loop_
_space_group_symop_id
_space_group_symop_operation_xyz
1 'x, y, z'
2 '-x+1/2, -y, z+1/2'
3 'x+1/2, -y+1/2, -z'
4 '-x, y+1/2, -z+1/2'

loop_
_atom_site_label
_atom_site_type_symbol
_atom_site_fract_x
_atom_site_fract_y
_atom_site_fract_z
_atom_site_U_iso_or_equiv
_atom_site_adp_type
_atom_site_occupancy
_atom_site_symmetry_multiplicity
_atom_site_calc_flag
_atom_site_refinement_flags
Ru1 Ru 0.872528(13) 0.511329(7) 0.060636(6) 0.00932(3) Uani 1 1 d .
P1 P 0.99108(4) 0.58229(3) -0.01411(2) 0.01250(9) Uani 1 1 d .
P2 P 1.07582(4) 0.50308(3) 0.11168(2) 0.01323(9) Uani 1 1 d .
P3 P 0.67824(4) 0.49893(2) 0.00521(2) 0.01096(9) Uani 1 1 d .
P4 P 0.75018(4) 0.58483(2) 0.13011(2) 0.01079(9) Uani 1 1 d .
O1 O 0.91109(13) 0.37547(7) 0.14913(7) 0.0191(3) Uani 1 1 d .
O2 O 0.69688(13) 0.37883(7) 0.11669(7) 0.0188(3) Uani 1 1 d .
C1 C 0.8421(2) 0.72029(11) -0.01988(10) 0.0241(5) Uani 1 1 d .
C2 C 0.96724(19) 0.68148(10) -0.04250(9) 0.0172(4) Uani 1 1 d .
C3 C 0.9726(2) 0.67935(11) -0.11620(10) 0.0243(5) Uani 1 1 d .
C4 C 1.0572(2) 0.61470(12) -0.13724(10) 0.0242(4) Uani 1 1 d .
C5 C 1.00926(19) 0.54812(11) -0.09822(9) 0.0169(4) Uani 1 1 d .
C6 C 1.0894(2) 0.47817(12) -0.10866(10) 0.0275(5) Uani 1 1 d .
C7 C 1.16810(17) 0.58490(11) 0.01164(9) 0.0176(4) Uani 1 1 d .
C8 C 1.17715(18) 0.58247(11) 0.08488(10) 0.0171(4) Uani 1 1 d .
C9 C 1.1556(2) 0.36512(11) 0.04732(10) 0.0246(5) Uani 1 1 d .
C10 C 1.1968(2) 0.42583(11) 0.09383(11) 0.0215(4) Uani 1 1 d .
C11 C 1.2378(2) 0.39401(14) 0.15885(12) 0.0359(6) Uani 1 1 d .
C12 C 1.2399(2) 0.45680(14) 0.20690(12) 0.0347(6) Uani 1 1 d .
C13 C 1.10979(18) 0.49908(10) 0.19934(9) 0.0190(4) Uani 1 1 d .
C14 C 1.1121(2) 0.57243(11) 0.23476(9) 0.0231(4) Uani 1 1 d .
C15 C 0.53005(19) 0.61355(11) -0.06191(11) 0.0230(4) Uani 1 1 d .
C16 C 0.63684(18) 0.55417(9) -0.06921(8) 0.0146(3) Uani 1 1 d .
C17 C 0.5948(2) 0.49725(11) -0.11988(9) 0.0263(5) Uani 1 1 d .
C18 C 0.5275(2) 0.43350(12) -0.08483(11) 0.0265(5) Uani 1 1 d .
C19 C 0.6216(2) 0.40991(9) -0.03099(9) 0.0176(4) Uani 1 1 d .
C20 C 0.7360(2) 0.36247(10) -0.05637(11) 0.0243(4) Uani 1 1 d .
C21 C 0.54040(16) 0.51881(10) 0.06090(9) 0.0155(3) Uani 1 1 d .
C22 C 0.57368(18) 0.58620(11) 0.10179(9) 0.0158(4) Uani 1 1 d .
C23 C 0.9015(2) 0.71670(11) 0.15276(10) 0.0222(4) Uani 1 1 d .
C24 C 0.76059(19) 0.68621(10) 0.14959(9) 0.0156(4) Uani 1 1 d .
C25 C 0.6881(2) 0.69385(10) 0.21366(9) 0.0194(4) Uani 1 1 d .
C26 C 0.7365(2) 0.63089(10) 0.25684(9) 0.0188(4) Uani 1 1 d .
C27 C 0.73574(18) 0.55867(10) 0.21747(9) 0.0146(4) Uani 1 1 d .
C28 C 0.61485(19) 0.51153(11) 0.23308(9) 0.0209(4) Uani 1 1 d .
C29 C 0.8476(2) 0.31507(10) 0.18245(10) 0.0198(4) Uani 1 1 d .
C30 C 0.8300(2) 0.33882(12) 0.25193(10) 0.0297(5) Uani 1 1 d .
C31 C 0.7245(3) 0.25065(12) 0.09022(11) 0.0342(6) Uani 1 1 d .
C32 C 0.7153(2) 0.30614(11) 0.14467(10) 0.0216(4) Uani 1 1 d .
C33 C 0.5954(2) 0.28818(13) 0.18618(13) 0.0347(6) Uani 1 1 d .
C34 C 0.9386(2) 0.24849(12) 0.17988(12) 0.0303(5) Uani 1 1 d .
B1 B 0.8190(2) 0.41587(11) 0.11311(10) 0.0140(4) Uani 1 1 d .
H1 H 0.924(2) 0.4457(12) 0.0194(11) 0.027(6) Uiso 1 1 d .
H1A H 0.7646 0.6906 -0.0314 0.036 Uiso 1 1 calc R
H1B H 0.8453 0.7264 0.0266 0.036 Uiso 1 1 calc R
H1C H 0.8358 0.7689 -0.0403 0.036 Uiso 1 1 calc R
H2 H 1.0448 0.7110 -0.0273 0.021 Uiso 1 1 calc R
H3A H 0.8820 0.6741 -0.1337 0.029 Uiso 1 1 calc R
H3B H 1.0107 0.7260 -0.1326 0.029 Uiso 1 1 calc R
H4A H 1.0459 0.6054 -0.1836 0.029 Uiso 1 1 calc R
H4B H 1.1519 0.6247 -0.1286 0.029 Uiso 1 1 calc R
H5 H 0.9177 0.5370 -0.1136 0.020 Uiso 1 1 calc R
H6A H 1.0546 0.4387 -0.0814 0.041 Uiso 1 1 calc R
H6B H 1.0830 0.4632 -0.1536 0.041 Uiso 1 1 calc R
H6C H 1.1823 0.4875 -0.0978 0.041 Uiso 1 1 calc R
H7A H 1.2160 0.5422 -0.0067 0.021 Uiso 1 1 calc R
H7B H 1.2104 0.6307 -0.0044 0.021 Uiso 1 1 calc R
H8A H 1.1429 0.6290 0.1035 0.021 Uiso 1 1 calc R
H8B H 1.2703 0.5761 0.0985 0.021 Uiso 1 1 calc R
H9A H 1.0715 0.3435 0.0613 0.037 Uiso 1 1 calc R
H9B H 1.1449 0.3862 0.0045 0.037 Uiso 1 1 calc R
H9C H 1.2239 0.3267 0.0463 0.037 Uiso 1 1 calc R
H10 H 1.2775 0.4496 0.0753 0.026 Uiso 1 1 calc R
H11A H 1.1739 0.3556 0.1725 0.043 Uiso 1 1 calc R
H11B H 1.3266 0.3711 0.1558 0.043 Uiso 1 1 calc R
H12A H 1.2480 0.4371 0.2509 0.042 Uiso 1 1 calc R
H12B H 1.3161 0.4899 0.1986 0.042 Uiso 1 1 calc R
H13 H 1.0386 0.4683 0.2191 0.023 Uiso 1 1 calc R
H14A H 1.0247 0.5958 0.2320 0.035 Uiso 1 1 calc R
H14B H 1.1347 0.5639 0.2797 0.035 Uiso 1 1 calc R
H14C H 1.1786 0.6049 0.2154 0.035 Uiso 1 1 calc R
H15A H 0.4442 0.5899 -0.0542 0.035 Uiso 1 1 calc R
H15B H 0.5521 0.6457 -0.0257 0.035 Uiso 1 1 calc R
H15C H 0.5254 0.6431 -0.1011 0.035 Uiso 1 1 calc R
H16 H 0.7198 0.5787 -0.0844 0.018 Uiso 1 1 calc R
H17A H 0.5327 0.5200 -0.1508 0.032 Uiso 1 1 calc R
H17B H 0.6732 0.4791 -0.1436 0.032 Uiso 1 1 calc R
H18A H 0.5115 0.3918 -0.1145 0.032 Uiso 1 1 calc R
H18B H 0.4415 0.4497 -0.0670 0.032 Uiso 1 1 calc R
H19 H 0.5710 0.3811 0.0016 0.021 Uiso 1 1 calc R
H20A H 0.7004 0.3172 -0.0756 0.037 Uiso 1 1 calc R
H20B H 0.7953 0.3495 -0.0210 0.037 Uiso 1 1 calc R
H20C H 0.7853 0.3904 -0.0887 0.037 Uiso 1 1 calc R
H21A H 0.5249 0.4755 0.0888 0.019 Uiso 1 1 calc R
H21B H 0.4583 0.5283 0.0363 0.019 Uiso 1 1 calc R
H22A H 0.5139 0.5875 0.1393 0.019 Uiso 1 1 calc R
H22B H 0.5583 0.6316 0.0765 0.019 Uiso 1 1 calc R
H23A H 0.9476 0.7059 0.1126 0.033 Uiso 1 1 calc R
H23B H 0.9489 0.6935 0.1883 0.033 Uiso 1 1 calc R
H23C H 0.8983 0.7703 0.1594 0.033 Uiso 1 1 calc R
H24 H 0.7103 0.7144 0.1164 0.019 Uiso 1 1 calc R
H25A H 0.5912 0.6903 0.2072 0.023 Uiso 1 1 calc R
H25B H 0.7082 0.7423 0.2334 0.023 Uiso 1 1 calc R
H26A H 0.6774 0.6259 0.2944 0.023 Uiso 1 1 calc R
H26B H 0.8272 0.6415 0.2723 0.023 Uiso 1 1 calc R
H27 H 0.8165 0.5298 0.2293 0.017 Uiso 1 1 calc R
H28A H 0.6084 0.4708 0.2023 0.031 Uiso 1 1 calc R
H28B H 0.5348 0.5420 0.2306 0.031 Uiso 1 1 calc R
H28C H 0.6237 0.4914 0.2764 0.031 Uiso 1 1 calc R
H30A H 0.7883 0.2987 0.2761 0.045 Uiso 1 1 calc R
H30B H 0.7737 0.3829 0.2537 0.045 Uiso 1 1 calc R
H30C H 0.9167 0.3501 0.2705 0.045 Uiso 1 1 calc R
H31A H 0.6449 0.2540 0.0636 0.051 Uiso 1 1 calc R
H31B H 0.7319 0.2006 0.1078 0.051 Uiso 1 1 calc R
H31C H 0.8028 0.2615 0.0642 0.051 Uiso 1 1 calc R
H33A H 0.5165 0.2838 0.1591 0.052 Uiso 1 1 calc R
H33B H 0.6104 0.2414 0.2086 0.052 Uiso 1 1 calc R
H33C H 0.5821 0.3278 0.2175 0.052 Uiso 1 1 calc R
H34A H 0.8926 0.2053 0.1974 0.046 Uiso 1 1 calc R
H34B H 0.9635 0.2387 0.1354 0.046 Uiso 1 1 calc R
H34C H 1.0184 0.2584 0.2051 0.046 Uiso 1 1 calc R

loop_
_atom_site_aniso_label
_atom_site_aniso_U_11
_atom_site_aniso_U_22
_atom_site_aniso_U_33
_atom_site_aniso_U_23
_atom_site_aniso_U_13
_atom_site_aniso_U_12
Ru1 0.00787(6) 0.01083(6) 0.00925(6) -0.00097(5) 0.00001(5) 0.00014(5)
P1 0.0102(2) 0.0156(2) 0.0116(2) -0.00175(17) 0.00169(18) -0.00142(18)
P2 0.00941(18) 0.0159(2) 0.0143(2) -0.00191(18) -0.00143(16) 0.00141(17)
P3 0.00982(18) 0.0126(2) 0.0104(2) 0.00016(17) -0.00089(15) -0.00130(17)
P4 0.0105(2) 0.0122(2) 0.0097(2) -0.00049(16) 0.00055(17) 0.00077(17)
O1 0.0193(7) 0.0170(6) 0.0209(7) 0.0055(5) -0.0032(6) 0.0014(5)
O2 0.0196(7) 0.0159(6) 0.0208(8) 0.0060(5) -0.0026(6) -0.0034(5)
C1 0.0290(12) 0.0184(9) 0.0248(11) 0.0029(8) 0.0031(9) 0.0043(8)
C2 0.0172(9) 0.0158(9) 0.0185(10) 0.0011(7) 0.0027(7) -0.0058(7)
C3 0.0312(12) 0.0242(10) 0.0177(11) 0.0043(8) 0.0036(9) -0.0063(9)
C4 0.0252(11) 0.0334(11) 0.0141(10) 0.0005(8) 0.0047(8) -0.0058(9)
C5 0.0143(9) 0.0243(10) 0.0120(9) -0.0026(7) 0.0021(7) -0.0012(8)
C6 0.0293(11) 0.0349(12) 0.0185(10) -0.0076(9) 0.0004(8) 0.0103(9)
C7 0.0107(8) 0.0239(9) 0.0181(10) -0.0027(8) 0.0023(7) -0.0038(7)
C8 0.0097(8) 0.0233(10) 0.0185(10) -0.0034(8) -0.0016(7) -0.0010(7)
C9 0.0243(11) 0.0247(10) 0.0246(12) -0.0023(8) 0.0019(8) 0.0108(8)
C10 0.0139(9) 0.0240(10) 0.0266(11) -0.0034(8) 0.0016(8) 0.0048(8)
C11 0.0344(13) 0.0361(13) 0.0372(14) -0.0063(11) -0.0175(11) 0.0209(11)
C12 0.0288(12) 0.0416(13) 0.0337(14) -0.0059(11) -0.0169(10) 0.0130(11)
C13 0.0177(9) 0.0219(10) 0.0174(9) 0.0002(7) -0.0058(7) 0.0018(8)
C14 0.0239(10) 0.0286(10) 0.0168(10) -0.0032(8) -0.0022(9) -0.0043(9)
C15 0.0215(10) 0.0255(10) 0.0220(10) 0.0064(9) -0.0015(9) 0.0074(8)
C16 0.0154(8) 0.0168(8) 0.0115(9) 0.0017(6) -0.0009(8) -0.0005(7)
C17 0.0407(12) 0.0214(10) 0.0170(9) 0.0003(8) -0.0115(8) -0.0007(9)
C18 0.0307(12) 0.0233(10) 0.0254(11) -0.0031(9) -0.0163(9) -0.0056(9)
C19 0.0217(9) 0.0153(8) 0.0157(9) 0.0000(7) -0.0039(8) -0.0048(8)
C20 0.0355(12) 0.0158(9) 0.0217(11) -0.0062(8) -0.0041(10) -0.0003(8)
C21 0.0094(7) 0.0235(9) 0.0135(8) 0.0024(8) 0.0004(7) -0.0023(7)
C22 0.0120(8) 0.0241(9) 0.0111(9) -0.0028(7) 0.0006(7) 0.0050(7)
C23 0.0271(11) 0.0177(9) 0.0217(11) -0.0007(8) -0.0001(9) -0.0068(8)
C24 0.0200(10) 0.0137(8) 0.0130(9) -0.0012(7) 0.0010(7) 0.0027(7)
C25 0.0275(11) 0.0175(9) 0.0133(9) -0.0028(7) 0.0030(8) 0.0044(8)
C26 0.0242(10) 0.0210(10) 0.0112(9) -0.0006(7) 0.0022(8) 0.0025(8)
C27 0.0136(9) 0.0192(9) 0.0109(9) 0.0012(7) 0.0011(7) 0.0005(7)
C28 0.0217(9) 0.0256(9) 0.0154(9) 0.0005(8) 0.0052(8) -0.0065(10)
C29 0.0278(11) 0.0158(9) 0.0159(10) 0.0048(7) 0.0010(8) 0.0036(8)
C30 0.0446(14) 0.0282(11) 0.0163(11) 0.0029(8) -0.0003(9) 0.0031(10)
C31 0.0566(16) 0.0189(10) 0.0272(12) 0.0013(9) -0.0069(11) -0.0088(10)
C32 0.0276(11) 0.0162(9) 0.0211(11) 0.0058(8) -0.0003(9) -0.0042(8)
C33 0.0283(13) 0.0308(12) 0.0452(16) 0.0197(11) 0.0056(11) -0.0036(9)
C34 0.0397(13) 0.0215(10) 0.0298(13) 0.0083(9) 0.0010(10) 0.0094(9)
B1 0.0148(9) 0.0166(9) 0.0105(10) -0.0047(8) 0.0001(8) 0.0018(8)

loop_
_atom_type_symbol
_atom_type_description
_atom_type_scat_dispersion_real
_atom_type_scat_dispersion_imag
_atom_type_scat_source
C C 0.0033 0.0016 'International Tables Vol C Tables 4.2.6.8 and 6.1.1.4'
H H 0.0000 0.0000 'International Tables Vol C Tables 4.2.6.8 and 6.1.1.4'
B B 0.0013 0.0007 'International Tables Vol C Tables 4.2.6.8 and 6.1.1.4'
O O 0.0106 0.0060 'International Tables Vol C Tables 4.2.6.8 and 6.1.1.4'
P P 0.1023 0.0942 'International Tables Vol C Tables 4.2.6.8 and 6.1.1.4'
Ru Ru -1.2594 0.8363 'International Tables Vol C Tables 4.2.6.8 and 6.1.1.4'

loop_
_geom_angle_atom_site_label_1
_geom_angle_atom_site_label_2
_geom_angle_atom_site_label_3
_geom_angle
P1 Ru1 H1 83.0(8)
P2 Ru1 P1 83.726(17)
P2 Ru1 P4 102.669(17)
P2 Ru1 H1 85.0(8)
P3 Ru1 P1 98.797(17)
P3 Ru1 P2 170.183(17)
P3 Ru1 P4 85.262(16)
P3 Ru1 H1 85.9(7)
P4 Ru1 P1 111.950(17)
P4 Ru1 H1 163.7(8)
B1 Ru1 P1 157.02(6)
B1 Ru1 P2 86.25(6)
B1 Ru1 P3 87.93(6)
B1 Ru1 P4 90.40(6)
B1 Ru1 H1 75.5(8)
C2 P1 Ru1 131.10(6)
C5 P1 Ru1 119.62(6)
C5 P1 C2 91.75(9)
C7 P1 Ru1 108.02(6)
C7 P1 C2 100.77(9)
C7 P1 C5 100.69(9)
C8 P2 Ru1 107.45(6)
C8 P2 C10 99.03(9)
C8 P2 C13 103.07(9)
C10 P2 Ru1 121.85(7)
C13 P2 Ru1 128.13(6)
C13 P2 C10 92.67(9)
C16 P3 Ru1 123.56(6)
C19 P3 Ru1 123.47(6)
C19 P3 C16 93.11(8)
C21 P3 Ru1 107.85(6)
C21 P3 C16 104.39(8)
C21 P3 C19 101.10(8)
C22 P4 Ru1 108.33(6)
C22 P4 C24 96.22(9)
C22 P4 C27 103.58(8)
C24 P4 Ru1 131.54(6)
C24 P4 C27 92.24(8)
C27 P4 Ru1 120.08(6)
B1 O1 C29 111.06(15)
B1 O2 C32 109.97(15)
C2 C1 H1A 109.5
C2 C1 H1B 109.5
C2 C1 H1C 109.5
H1A C1 H1B 109.5
H1A C1 H1C 109.5
H1C C1 H1B 109.5
P1 C2 H2 107.7
C1 C2 P1 116.28(13)
C1 C2 C3 110.58(17)
C1 C2 H2 107.7
C3 C2 P1 106.47(13)
C3 C2 H2 107.7
C2 C3 H3A 109.8
C2 C3 H3B 109.8
C4 C3 C2 109.23(17)
C4 C3 H3A 109.8
C4 C3 H3B 109.8
H3A C3 H3B 108.3
C3 C4 C5 105.91(16)
C3 C4 H4A 110.6
C3 C4 H4B 110.6
C5 C4 H4A 110.6
C5 C4 H4B 110.6
H4B C4 H4A 108.7
P1 C5 H5 106.2
C4 C5 P1 105.75(13)
C4 C5 H5 106.2
C6 C5 P1 117.55(14)
C6 C5 C4 114.22(16)
C6 C5 H5 106.2
C5 C6 H6A 109.5
C5 C6 H6B 109.5
C5 C6 H6C 109.5
H6B C6 H6A 109.5
H6C C6 H6A 109.5
H6C C6 H6B 109.5
P1 C7 H7A 109.6
P1 C7 H7B 109.6
C8 C7 P1 110.13(13)
C8 C7 H7A 109.6
C8 C7 H7B 109.6
H7A C7 H7B 108.1
P2 C8 H8A 110.3
P2 C8 H8B 110.3
C7 C8 P2 106.95(13)
C7 C8 H8A 110.3
C7 C8 H8B 110.3
H8A C8 H8B 108.6
C10 C9 H9A 109.5
C10 C9 H9B 109.5
C10 C9 H9C 109.5
H9A C9 H9B 109.5
H9A C9 H9C 109.5
H9C C9 H9B 109.5
P2 C10 H10 106.6
C9 C10 P2 118.79(14)
C9 C10 C11 111.65(18)
C9 C10 H10 106.6
C11 C10 P2 106.04(14)
C11 C10 H10 106.6
C10 C11 H11A 110.1
C10 C11 H11B 110.1
C12 C11 C10 108.07(19)
C12 C11 H11A 110.1
C12 C11 H11B 110.1
H11A C11 H11B 108.4
C11 C12 C13 107.09(17)
C11 C12 H12A 110.3
C11 C12 H12B 110.3
C13 C12 H12A 110.3
C13 C12 H12B 110.3
H12B C12 H12A 108.6
P2 C13 H13 107.2
C12 C13 P2 106.19(14)
C12 C13 H13 107.2
C14 C13 P2 116.60(13)
C14 C13 C12 111.91(16)
C14 C13 H13 107.2
C13 C14 H14A 109.5
C13 C14 H14B 109.5
C13 C14 H14C 109.5
H14B C14 H14A 109.5
H14C C14 H14A 109.5
H14C C14 H14B 109.5
C16 C15 H15A 109.5
C16 C15 H15B 109.5
C16 C15 H15C 109.5
H15B C15 H15A 109.5
H15C C15 H15A 109.5
H15C C15 H15B 109.5
P3 C16 H16 108.1
C15 C16 P3 116.33(14)
C15 C16 C17 110.16(16)
C15 C16 H16 108.1
C17 C16 P3 105.87(12)
C17 C16 H16 108.1
C16 C17 H17A 110.2
C16 C17 H17B 110.2
C18 C17 C16 107.34(16)
C18 C17 H17A 110.2
C18 C17 H17B 110.2
H17A C17 H17B 108.5
C17 C18 C19 106.69(16)
C17 C18 H18A 110.4
C17 C18 H18B 110.4
C19 C18 H18A 110.4
C19 C18 H18B 110.4
H18A C18 H18B 108.6
P3 C19 H19 109.2
C18 C19 P3 104.31(12)
C18 C19 H19 109.2
C20 C19 P3 113.10(13)
C20 C19 C18 111.59(17)
C20 C19 H19 109.2
C19 C20 H20A 109.5
C19 C20 H20B 109.5
C19 C20 H20C 109.5
H20A C20 H20B 109.5
H20A C20 H20C 109.5
H20B C20 H20C 109.5
P3 C21 H21A 109.7
P3 C21 H21B 109.7
C22 C21 P3 110.02(12)
C22 C21 H21A 109.7
C22 C21 H21B 109.7
H21B C21 H21A 108.2
P4 C22 H22A 109.2
P4 C22 H22B 109.2
C21 C22 P4 112.01(12)
C21 C22 H22A 109.2
C21 C22 H22B 109.2
H22A C22 H22B 107.9
C24 C23 H23A 109.5
C24 C23 H23B 109.5
C24 C23 H23C 109.5
H23B C23 H23A 109.5
H23B C23 H23C 109.5
H23C C23 H23A 109.5
P4 C24 H24 108.6
C23 C24 P4 114.43(13)
C23 C24 C25 111.96(16)
C23 C24 H24 108.6
C25 C24 P4 104.51(12)
C25 C24 H24 108.6
C24 C25 C26 107.20(15)
C24 C25 H25A 110.3
C24 C25 H25B 110.3
C26 C25 H25A 110.3
C26 C25 H25B 110.3
H25A C25 H25B 108.5
C25 C26 C27 108.24(15)
C25 C26 H26A 110.1
C25 C26 H26B 110.1
C27 C26 H26A 110.1
C27 C26 H26B 110.1
H26A C26 H26B 108.4
P4 C27 H27 107.9
C26 C27 P4 107.62(12)
C26 C27 H27 107.9
C28 C27 P4 114.10(13)
C28 C27 C26 111.29(16)
C28 C27 H27 107.9
C27 C28 H28A 109.5
C27 C28 H28B 109.5
C27 C28 H28C 109.5
H28B C28 H28A 109.5
H28B C28 H28C 109.5
H28C C28 H28A 109.5
O1 C29 C30 107.33(16)
O1 C29 C32 102.33(15)
O1 C29 C34 108.38(16)
C30 C29 C32 114.30(18)
C34 C29 C30 109.17(18)
C34 C29 C32 114.73(17)
C29 C30 H30A 109.5
C29 C30 H30B 109.5
C29 C30 H30C 109.5
H30B C30 H30A 109.5
H30B C30 H30C 109.5
H30C C30 H30A 109.5
C32 C31 H31A 109.5
C32 C31 H31B 109.5
C32 C31 H31C 109.5
H31B C31 H31A 109.5
H31B C31 H31C 109.5
H31C C31 H31A 109.5
O2 C32 C29 102.70(14)
O2 C32 C31 107.69(17)
O2 C32 C33 108.74(17)
C31 C32 C29 113.25(18)
C31 C32 C33 109.55(19)
C33 C32 C29 114.42(18)
C32 C33 H33A 109.5
C32 C33 H33B 109.5
C32 C33 H33C 109.5
H33A C33 H33B 109.5
H33A C33 H33C 109.5
H33C C33 H33B 109.5
C29 C34 H34A 109.5
C29 C34 H34B 109.5
C29 C34 H34C 109.5
H34A C34 H34B 109.5
H34A C34 H34C 109.5
H34C C34 H34B 109.5
O1 B1 Ru1 122.33(14)
O1 B1 O2 107.72(16)
O2 B1 Ru1 129.85(14)

loop_
_geom_bond_atom_site_label_1
_geom_bond_atom_site_label_2
_geom_bond_distance
Ru1 H1 1.56(2)
P1 Ru1 2.3511(5)
P2 Ru1 2.3188(4)
P3 Ru1 2.2899(4)
P4 Ru1 2.3256(5)
C1 C2 1.521(3)
C1 H1A 0.9800
C1 H1B 0.9800
C1 H1C 0.9800
C2 P1 1.9061(19)
C2 C3 1.543(3)
C2 H2 1.0000
C3 C4 1.514(3)
C3 H3A 0.9900
C3 H3B 0.9900
C4 C5 1.534(3)
C4 H4A 0.9900
C4 H4B 0.9900
C5 P1 1.8741(19)
C5 C6 1.518(3)
C5 H5 1.0000
C6 H6A 0.9800
C6 H6B 0.9800
C6 H6C 0.9800
C7 P1 1.8676(18)
C7 C8 1.536(3)
C7 H7A 0.9900
C7 H7B 0.9900
C8 P2 1.851(2)
C8 H8A 0.9900
C8 H8B 0.9900
C9 C10 1.526(3)
C9 H9A 0.9800
C9 H9B 0.9800
C9 H9C 0.9800
C10 P2 1.894(2)
C10 C11 1.534(3)
C10 H10 1.0000
C11 C12 1.517(3)
C11 H11A 0.9900
C11 H11B 0.9900
C12 C13 1.529(3)
C12 H12A 0.9900
C12 H12B 0.9900
C13 P2 1.8672(18)
C13 C14 1.521(3)
C13 H13 1.0000
C14 H14A 0.9800
C14 H14B 0.9800
C14 H14C 0.9800
C15 C16 1.530(2)
C15 H15A 0.9800
C15 H15B 0.9800
C15 H15C 0.9800
C16 P3 1.8970(17)
C16 C17 1.538(3)
C16 H16 1.0000
C17 C18 1.527(3)
C17 H17A 0.9900
C17 H17B 0.9900
C18 C19 1.534(3)
C18 H18A 0.9900
C18 H18B 0.9900
C19 P3 1.8697(17)
C19 C20 1.534(3)
C19 H19 1.0000
C20 H20A 0.9800
C20 H20B 0.9800
C20 H20C 0.9800
C21 P3 1.8505(18)
C21 C22 1.527(3)
C21 H21A 0.9900
C21 H21B 0.9900
C22 P4 1.8783(18)
C22 H22A 0.9900
C22 H22B 0.9900
C23 C24 1.527(3)
C23 H23A 0.9800
C23 H23B 0.9800
C23 H23C 0.9800
C24 P4 1.8824(18)
C24 C25 1.534(3)
C24 H24 1.0000
C25 C26 1.534(3)
C25 H25A 0.9900
C25 H25B 0.9900
C26 C27 1.545(3)
C26 H26A 0.9900
C26 H26B 0.9900
C27 P4 1.8936(19)
C27 C28 1.525(3)
C27 H27 1.0000
C28 H28A 0.9800
C28 H28B 0.9800
C28 H28C 0.9800
C29 O1 1.446(2)
C29 C30 1.526(3)
C29 C32 1.561(3)
C29 C34 1.516(3)
C30 H30A 0.9800
C30 H30B 0.9800
C30 H30C 0.9800
C31 C32 1.522(3)
C31 H31A 0.9800
C31 H31B 0.9800
C31 H31C 0.9800
C32 O2 1.452(2)
C32 C33 1.525(3)
C33 H33A 0.9800
C33 H33B 0.9800
C33 H33C 0.9800
C34 H34A 0.9800
C34 H34B 0.9800
C34 H34C 0.9800
B1 Ru1 2.117(2)
B1 O1 1.402(2)
B1 O2 1.406(2)

loop_
_geom_torsion_atom_site_label_1
_geom_torsion_atom_site_label_2
_geom_torsion_atom_site_label_3
_geom_torsion_atom_site_label_4
_geom_torsion
Ru1 B1 O1 C29 177.39(13)
Ru1 B1 O2 C32 165.03(15)
P1 C2 C3 C4 -27.68(19)
P1 C7 C8 P2 51.28(16)
P2 C10 C11 C12 -33.7(2)
P3 C16 C17 C18 32.31(19)
P3 C21 C22 P4 -42.13(16)
P4 C24 C25 C26 45.09(18)
O1 C29 C32 O2 -24.16(18)
O1 C29 C32 C31 91.68(18)
O1 C29 C32 C33 -141.80(17)
O1 B1 Ru1 P1 55.3(2)
O1 B1 Ru1 P2 -8.92(15)
O1 B1 Ru1 P3 163.17(15)
O1 B1 Ru1 P4 -111.59(15)
O1 B1 O2 C32 -11.4(2)
O2 B1 Ru1 P1 -120.62(16)
O2 B1 Ru1 P2 175.16(17)
O2 B1 Ru1 P3 -12.76(17)
O2 B1 Ru1 P4 72.49(17)
O2 B1 O1 C29 -5.9(2)
C1 C2 P1 Ru1 -8.19(19)
C1 C2 P1 C5 124.87(16)
C1 C2 P1 C7 -133.90(15)
C1 C2 C3 C4 -154.86(16)
C2 P1 Ru1 P2 -121.18(8)
C2 P1 Ru1 P3 68.39(8)
C2 P1 Ru1 P4 -20.02(9)
C2 P1 Ru1 B1 174.14(16)
C2 C3 C4 C5 47.5(2)
C3 C2 P1 Ru1 -131.88(11)
C3 C2 P1 C5 1.18(14)
C3 C2 P1 C7 102.40(14)
C3 C4 C5 P1 -44.73(19)
C3 C4 C5 C6 -175.55(17)
C4 C5 P1 Ru1 165.39(11)
C4 C5 P1 C2 24.69(14)
C4 C5 P1 C7 -76.62(14)
C5 P1 Ru1 P2 115.97(7)
C5 P1 Ru1 P3 -54.46(7)
C5 P1 Ru1 P4 -142.87(7)
C5 P1 Ru1 B1 51.29(16)
C6 C5 P1 Ru1 -65.72(16)
C6 C5 P1 C2 153.58(16)
C6 C5 P1 C7 52.27(16)
C7 P1 Ru1 P2 1.81(7)
C7 P1 Ru1 P3 -168.62(7)
C7 P1 Ru1 P4 102.97(7)
C7 P1 Ru1 B1 -62.87(16)
C7 C8 P2 Ru1 -48.76(13)
C7 C8 P2 C10 78.83(14)
C7 C8 P2 C13 173.73(12)
C8 P2 Ru1 P1 22.79(7)
C8 P2 Ru1 P3 128.28(11)
C8 P2 Ru1 P4 -88.35(7)
C8 P2 Ru1 B1 -177.92(9)
C8 C7 P1 Ru1 -32.21(15)
C8 C7 P1 C2 107.75(14)
C8 C7 P1 C5 -158.38(14)
C9 C10 P2 Ru1 -3.5(2)
C9 C10 P2 C8 -120.64(17)
C9 C10 P2 C13 135.68(17)
C9 C10 C11 C12 -164.50(19)
C10 P2 Ru1 P1 -90.10(8)
C10 P2 Ru1 P3 15.39(14)
C10 P2 Ru1 P4 158.76(8)
C10 P2 Ru1 B1 69.19(10)
C10 C11 C12 C13 48.4(3)
C11 C10 P2 Ru1 -130.08(14)
C11 C10 P2 C8 112.78(16)
C11 C10 P2 C13 9.10(16)
C11 C12 C13 P2 -39.7(2)
C11 C12 C13 C14 -167.95(19)
C12 C13 P2 Ru1 152.26(12)
C12 C13 P2 C8 -82.73(15)
C12 C13 P2 C10 17.17(15)
C13 P2 Ru1 P1 146.03(8)
C13 P2 Ru1 P3 -108.49(12)
C13 P2 Ru1 P4 34.88(8)
C13 P2 Ru1 B1 -54.69(9)
C14 C13 P2 Ru1 -82.29(16)
C14 C13 P2 C8 42.71(16)
C14 C13 P2 C10 142.62(15)
C15 C16 P3 Ru1 -108.69(13)
C15 C16 P3 C19 116.98(15)
C15 C16 P3 C21 14.68(15)
C15 C16 C17 C18 -94.25(19)
C16 P3 Ru1 P1 -11.80(7)
C16 P3 Ru1 P2 -116.02(12)
C16 P3 Ru1 P4 99.71(7)
C16 P3 Ru1 B1 -169.71(9)
C16 C17 C18 C19 -50.9(2)
C17 C16 P3 Ru1 128.59(11)
C17 C16 P3 C19 -5.74(14)
C17 C16 P3 C21 -108.04(13)
C17 C18 C19 P3 44.35(19)
C17 C18 C19 C20 -78.1(2)
C18 C19 P3 Ru1 -156.08(11)
C18 C19 P3 C16 -21.69(15)
C18 C19 P3 C21 83.64(14)
C19 P3 Ru1 P1 109.31(8)
C19 P3 Ru1 P2 5.08(14)
C19 P3 Ru1 P4 -139.18(8)
C19 P3 Ru1 B1 -48.60(9)
C20 C19 P3 Ru1 -34.64(16)
C20 C19 P3 C16 99.75(14)
C20 C19 P3 C21 -154.92(14)
C21 P3 Ru1 P1 -133.60(6)
C21 P3 Ru1 P2 122.17(11)
C21 P3 Ru1 P4 -22.09(6)
C21 P3 Ru1 B1 68.49(8)
C21 C22 P4 Ru1 23.37(15)
C21 C22 P4 C24 161.00(14)
C21 C22 P4 C27 -105.18(14)
C22 P4 Ru1 P1 99.71(7)
C22 P4 Ru1 P2 -172.02(7)
C22 P4 Ru1 P3 2.12(7)
C22 P4 Ru1 B1 -85.77(9)
C22 C21 P3 Ru1 42.88(13)
C22 C21 P3 C16 -90.13(13)
C22 C21 P3 C19 173.70(13)
C23 C24 P4 Ru1 -38.24(18)
C23 C24 P4 C22 -159.52(15)
C23 C24 P4 C27 96.56(15)
C23 C24 C25 C26 -79.31(19)
C24 P4 Ru1 P1 -16.78(9)
C24 P4 Ru1 P2 71.50(9)
C24 P4 Ru1 P3 -114.36(9)
C24 P4 Ru1 B1 157.75(10)
C24 C25 C26 C27 -45.8(2)
C25 C24 P4 Ru1 -161.05(9)
C25 C24 P4 C22 77.68(14)
C25 C24 P4 C27 -26.24(14)
C25 C26 C27 P4 24.41(19)
C25 C26 C27 C28 -101.29(18)
C26 C27 P4 Ru1 143.48(11)
C26 C27 P4 C22 -95.61(14)
C26 C27 P4 C24 1.34(14)
C27 P4 Ru1 P1 -141.76(7)
C27 P4 Ru1 P2 -53.49(7)
C27 P4 Ru1 P3 120.65(7)
C27 P4 Ru1 B1 32.76(9)
C28 C27 P4 Ru1 -92.50(14)
C28 C27 P4 C22 28.41(16)
C28 C27 P4 C24 125.36(15)
C29 C32 O2 B1 22.3(2)
C30 C29 O1 B1 -101.69(18)
C30 C29 C32 O2 91.52(19)
C30 C29 C32 C31 -152.64(17)
C30 C29 C32 C33 -26.1(2)
C31 C32 O2 B1 -97.5(2)
C32 C29 O1 B1 18.94(19)
C33 C32 O2 B1 143.85(18)
C34 C29 O1 B1 140.53(17)
C34 C29 C32 O2 -141.28(17)
C34 C29 C32 C31 -25.4(2)
C34 C29 C32 C33 101.1(2)
